data_1575908
loop_
_publ_author_name
'Zhao, Jinying'
'Yang, Qihang'
'Chen, Weibin'
'Xu, Nuo'
'Zhang, Qing'
'Zhao, Wenhao'
'Luo, Geng-Geng'
'Cui, Qiuhong'
'Huang, Jianhua'

_publ_section_title
;
 O-B &#x2190; N perturbed polycyclic aromatic hydrocarbons: a
 straightforward synthesis strategy, and their photophysical and optical
 waveguide properties.
;
_journal_issue 43
_journal_name_full 'Chemical science'
_journal_page_first 20445
_journal_page_last 20456
_journal_paper_doi 10.1039/d5sc05407a
_journal_volume 16
_journal_year 2025
_chemical_formula_moiety 'C19 H23 B N O2'
_chemical_formula_sum 'C19 H23 B N O2'
_chemical_formula_weight 308.19
_space_group_crystal_system monoclinic
_space_group_IT_number 15
_space_group_name_Hall '-I 2ya'
_space_group_name_H-M_alt 'I 1 2/a 1'
_atom_sites_solution_hydrogens geom
_atom_sites_solution_primary dual
_audit_creation_date 2024-09-25
_audit_creation_method
;
Olex2 1.5
(compiled 2021.08.20 svn.r13c46975 for OlexSys, GUI svn.r6396)
;
_audit_update_record
;
2025-07-15 deposited with the CCDC.	2025-09-29 downloaded from the CCDC.
;
_cell_angle_alpha 90
_cell_angle_beta 95.121(18)
_cell_angle_gamma 90
_cell_formula_units_Z 8
_cell_length_a 18.654(3)
_cell_length_b 5.8046(9)
_cell_length_c 31.238(6)
_cell_measurement_reflns_used 920
_cell_measurement_temperature 293(2)
_cell_measurement_theta_max 22.6310
_cell_measurement_theta_min 3.5450
_cell_volume 3368.9(10)
_computing_cell_refinement 'CrysAlisPro 1.171.42.99a (Rigaku OD, 2023)'
_computing_data_collection 'CrysAlisPro 1.171.42.99a (Rigaku OD, 2023)'
_computing_data_reduction 'CrysAlisPro 1.171.42.99a (Rigaku OD, 2023)'
_computing_molecular_graphics 'Olex2 1.5 (Dolomanov et al., 2009)'
_computing_publication_material 'Olex2 1.5 (Dolomanov et al., 2009)'
_computing_structure_refinement 'SHELXL 2018/3 (Sheldrick, 2015)'
_computing_structure_solution 'SHELXT 2014/5 (Sheldrick, 2014)'
_diffrn_ambient_temperature 293(2)
_diffrn_detector 'CCD plate'
_diffrn_detector_area_resol_mean 8.0606
_diffrn_detector_type Eos
_diffrn_measured_fraction_theta_full 1.000
_diffrn_measured_fraction_theta_max 0.891
_diffrn_measurement_details
;
List of Runs (angles in degrees, time in seconds):

  # Type    Start    End  Width  t~exp~   \w     \q     \k     \f   Frames
#--------------------------------------------------------------------------
  1  \w     44.00  70.00   1.00    6.00    --   16.96 178.00-150.00   26
  2  \w     -2.00  82.00   1.00    6.00    --   16.96  57.00  90.00   84
  3  \w    -21.00  84.00   1.00    6.00    --   16.96  19.00  30.00  105
  4  \w    -41.00  35.00   1.00    6.00    --   16.96 -57.00-150.00   76
  5  \w    -37.00   6.00   1.00    6.00    --  -17.43 -77.00 -90.00   43
  6  \w    -37.00  11.00   1.00    6.00    --  -17.43 -77.00 120.00   48
  7  \w     22.00  47.00   1.00    6.00    --  -17.43  57.00-180.00   25
  8  \w    -33.00  -8.00   1.00    6.00    --  -17.43 -77.00 -30.00   25
;
_diffrn_measurement_device 'four-circle diffractometer'
_diffrn_measurement_device_type 'Xcalibur, Eos, Gemini'
_diffrn_measurement_method '\w scans'
_diffrn_orient_matrix_type 'CrysAlisPro convention (1999,Acta A55,543-557)'
_diffrn_orient_matrix_UB_11 0.0372002000
_diffrn_orient_matrix_UB_12 0.0162523000
_diffrn_orient_matrix_UB_13 -0.0020190000
_diffrn_orient_matrix_UB_21 -0.0069440000
_diffrn_orient_matrix_UB_22 0.0037633000
_diffrn_orient_matrix_UB_23 -0.0226894000
_diffrn_orient_matrix_UB_31 -0.0047693000
_diffrn_orient_matrix_UB_32 0.1211533000
_diffrn_orient_matrix_UB_33 0.0009777000
_diffrn_radiation_monochromator graphite
_diffrn_radiation_probe x-ray
_diffrn_radiation_type 'Mo K\a'
_diffrn_radiation_wavelength 0.71073
_diffrn_reflns_av_R_equivalents 0.0770
_diffrn_reflns_av_unetI/netI 0.1118
_diffrn_reflns_Laue_measured_fraction_full 1.000
_diffrn_reflns_Laue_measured_fraction_max 0.891
_diffrn_reflns_limit_h_max 23
_diffrn_reflns_limit_h_min -24
_diffrn_reflns_limit_k_max 6
_diffrn_reflns_limit_k_min -7
_diffrn_reflns_limit_l_max 42
_diffrn_reflns_limit_l_min -41
_diffrn_reflns_number 14529
_diffrn_reflns_point_group_measured_fraction_full 1.000
_diffrn_reflns_point_group_measured_fraction_max 0.891
_diffrn_reflns_theta_full 25.242
_diffrn_reflns_theta_max 29.108
_diffrn_reflns_theta_min 2.192
_diffrn_source 'fine-focus sealed X-ray tube'
_diffrn_source_type 'Enhance (Mo) X-ray Source'
_diffrn_standards_number 0
_exptl_absorpt_coefficient_mu 0.077
_exptl_absorpt_correction_T_max 1.00000
_exptl_absorpt_correction_T_min 0.56322
_exptl_absorpt_correction_type multi-scan
_exptl_absorpt_process_details
;
CrysAlisPro 1.171.42.99a (Rigaku Oxford Diffraction, 2023)
Empirical absorption correction using spherical harmonics,
implemented in SCALE3 ABSPACK scaling algorithm.
;
_exptl_crystal_density_diffrn 1.215
_exptl_crystal_F_000 1320
_refine_diff_density_max 0.334
_refine_diff_density_min -0.277
_refine_diff_density_rms 0.050
_refine_ls_extinction_method none
_refine_ls_goodness_of_fit_ref 1.056
_refine_ls_hydrogen_treatment constr
_refine_ls_matrix_type full
_refine_ls_number_parameters 210
_refine_ls_number_reflns 4024
_refine_ls_number_restraints 0
_refine_ls_restrained_S_all 1.056
_refine_ls_R_factor_all 0.2477
_refine_ls_R_factor_gt 0.1212
_refine_ls_shift/su_max 2.627
_refine_ls_shift/su_mean 0.100
_refine_ls_structure_factor_coef Fsqd
_refine_ls_weighting_details 'w=1/[\s^2^(Fo^2^)+(0.0856P)^2^+7.4673P] where P=(Fo^2^+2Fc^2^)/3'
_refine_ls_weighting_scheme calc
_refine_ls_wR_factor_gt 0.2403
_refine_ls_wR_factor_ref 0.3022
_reflns_Friedel_coverage 0.000
_reflns_number_gt 1728
_reflns_number_total 4024
_reflns_threshold_expression 'I > 2\s(I)'
_cod_data_source_file d5sc05407a2.cif
_cod_data_source_block exp_14671_auto
_cod_depositor_comments 'Adding full bibliography for 1575908--1575909.cif.'
_cod_original_cell_volume 3369.0(10)
_cod_database_code 1575908
_shelx_shelxl_version_number 2018/3
_shelx_space_group_comment
;
The symmetry employed for this shelxl refinement is uniquely defined
by the following loop, which should always be used as a source of
symmetry information in preference to the above space-group names.
They are only intended as comments.
;
_olex2_refinement_description
;
1. Fixed Uiso
 At 1.2 times of:
  All C(H) groups, All C(H,H) groups
 At 1.5 times of:
  All C(H,H,H) groups
2.a Ternary CH refined with riding coordinates:
 C00H(H00H)
2.b Secondary CH2 refined with riding coordinates:
 C00B(H00B,H00C), C00I(H00I,H00J), C00J(H00K,H00L), C00L(H00M,H00N), C2(H2A,H2B)
2.c Aromatic/amide H refined with riding coordinates:
 C007(H007), C00A(H00A), C00C(H00D), C00D(H00E), C00E(H00F), C00F(H00G)
2.d Idealised Me refined as rotating group:
 C00M(H00O,H00P,H00Q), C1(H1A,H1B,H1C)
;
_olex2_submission_special_instructions 'No special instructions were received'
_oxdiff_exptl_absorpt_empirical_details
;
Empirical correction (ABSPACK) includes:
- Absorption correction using spherical harmonics
- Frame scaling
;
_oxdiff_exptl_absorpt_empirical_full_max 1.315
_oxdiff_exptl_absorpt_empirical_full_min 0.724

loop_
_space_group_symop_operation_xyz
'x, y, z'
'-x+1/2, y, -z'
'x+1/2, y+1/2, z+1/2'
'-x+1, y+1/2, -z+1/2'
'-x, -y, -z'
'x-1/2, -y, z'
'-x+1/2, -y+1/2, -z+1/2'
'x, -y+1/2, z+1/2'

loop_
_atom_site_label
_atom_site_type_symbol
_atom_site_fract_x
_atom_site_fract_y
_atom_site_fract_z
_atom_site_U_iso_or_equiv
_atom_site_adp_type
_atom_site_occupancy
_atom_site_site_symmetry_order
_atom_site_calc_flag
_atom_site_refinement_flags_posn
_atom_site_refinement_flags_adp
_atom_site_refinement_flags_occupancy
_atom_site_disorder_assembly
_atom_site_disorder_group
O001 O 0.22041(14) 0.4837(4) 0.80987(9) 0.0501(8) Uani 1 1 d . . . . .
O002 O 0.38893(15) 0.8721(5) 0.67132(9) 0.0562(8) Uani 1 1 d . . . . .
N003 N 0.32783(16) 0.6508(5) 0.72449(10) 0.0421(8) Uani 1 1 d . . . . .
C004 C 0.27690(19) 0.6592(6) 0.75288(12) 0.0417(10) Uani 1 1 d . . . . .
C005 C 0.3812(2) 0.4930(7) 0.72794(13) 0.0459(10) Uani 1 1 d . . . . .
C006 C 0.2740(2) 0.4906(6) 0.78462(13) 0.0434(10) Uani 1 1 d . . . . .
C007 C 0.3812(2) 0.3306(7) 0.76077(13) 0.0508(11) Uani 1 1 d . . . . .
H007 H 0.418451 0.224009 0.764405 0.061 Uiso 1 1 calc R U . . .
C008 C 0.4361(2) 0.5092(7) 0.69738(14) 0.0492(11) Uani 1 1 d . . . . .
C009 C 0.4389(2) 0.7051(8) 0.67104(14) 0.0516(11) Uani 1 1 d . . . . .
C00A C 0.3274(2) 0.3249(7) 0.78773(13) 0.0494(11) Uani 1 1 d . . . . .
H00A H 0.326787 0.209032 0.808258 0.059 Uiso 1 1 calc R U . . .
C00B C 0.2729(2) 0.6447(8) 0.64558(13) 0.0607(12) Uani 1 1 d . . . . .
H00B H 0.296888 0.496649 0.644884 0.073 Uiso 1 1 calc R U . . .
H00C H 0.225498 0.617643 0.655039 0.073 Uiso 1 1 calc R U . . .
C00C C 0.4945(2) 0.7270(8) 0.64453(15) 0.0621(13) Uani 1 1 d . . . . .
H00D H 0.497451 0.858146 0.627689 0.075 Uiso 1 1 calc R U . . .
C00D C 0.4885(2) 0.3379(8) 0.69503(15) 0.0629(13) Uani 1 1 d . . . . .
H00E H 0.486882 0.206601 0.711975 0.076 Uiso 1 1 calc R U . . .
C00E C 0.5449(2) 0.5564(9) 0.64307(16) 0.0672(14) Uani 1 1 d . . . . .
H00F H 0.581573 0.572347 0.624968 0.081 Uiso 1 1 calc R U . . .
C00F C 0.5422(2) 0.3617(9) 0.66800(17) 0.0693(14) Uani 1 1 d . . . . .
H00G H 0.576542 0.246563 0.666551 0.083 Uiso 1 1 calc R U . . .
B00G B 0.3171(3) 0.8025(8) 0.68065(15) 0.0466(12) Uani 1 1 d . . . . .
C00H C 0.2635(4) 0.7402(12) 0.59939(18) 0.111(2) Uani 1 1 d . . . . .
H00H H 0.299453 0.859848 0.606921 0.134 Uiso 1 1 calc R U . . .
C00I C 0.3506(5) 0.4853(16) 0.5673(2) 0.140(3) Uani 1 1 d . . . . .
H00I H 0.323165 0.344865 0.569798 0.168 Uiso 1 1 calc R U . . .
H00J H 0.382436 0.496493 0.593519 0.168 Uiso 1 1 calc R U . . .
C00J C 0.2036(7) 0.9224(17) 0.5948(3) 0.204(5) Uani 1 1 d . . . . .
H00K H 0.171585 0.879325 0.616237 0.245 Uiso 1 1 calc R U . . .
H00L H 0.227087 1.062932 0.605387 0.245 Uiso 1 1 calc R U . . .
C00L C 0.3018(7) 0.662(2) 0.5696(3) 0.262(9) Uani 1 1 d . . . . .
H00M H 0.327991 0.796204 0.561137 0.314 Uiso 1 1 calc R U . . .
H00N H 0.266319 0.631060 0.545637 0.314 Uiso 1 1 calc R U . . .
C00M C 0.1630(5) 0.986(2) 0.5639(4) 0.245(6) Uani 1 1 d . . . . .
H00O H 0.190765 1.047182 0.542138 0.367 Uiso 1 1 calc R U . . .
H00P H 0.131255 1.102666 0.573016 0.367 Uiso 1 1 calc R U . . .
H00Q H 0.135210 0.857001 0.552510 0.367 Uiso 1 1 calc R U . . .
C1 C 0.4476(5) 0.2548(18) 0.5373(3) 0.174(4) Uani 1 1 d . . . . .
H1A H 0.432299 0.138111 0.516718 0.261 Uiso 1 1 calc R U . . .
H1B H 0.450834 0.190126 0.565702 0.261 Uiso 1 1 calc R U . . .
H1C H 0.493881 0.312426 0.531302 0.261 Uiso 1 1 calc R U . . .
C2 C 0.3959(8) 0.442(2) 0.5346(3) 0.258(7) Uani 1 1 d . . . . .
H2A H 0.422702 0.582474 0.530800 0.309 Uiso 1 1 calc R U . . .
H2B H 0.364902 0.418954 0.508337 0.309 Uiso 1 1 calc R U . . .

loop_
_atom_site_aniso_label
_atom_site_aniso_U_11
_atom_site_aniso_U_22
_atom_site_aniso_U_33
_atom_site_aniso_U_23
_atom_site_aniso_U_13
_atom_site_aniso_U_12
O001 0.0516(17) 0.0457(16) 0.0533(18) 0.0137(13) 0.0067(15) -0.0013(13)
O002 0.0491(18) 0.0527(18) 0.068(2) 0.0117(15) 0.0101(15) -0.0084(15)
N003 0.0378(18) 0.0403(19) 0.047(2) 0.0034(16) -0.0014(16) -0.0084(15)
C004 0.040(2) 0.038(2) 0.046(2) 0.0056(19) 0.0001(19) -0.0062(16)
C005 0.040(2) 0.043(2) 0.053(3) 0.001(2) -0.003(2) -0.0002(19)
C006 0.041(2) 0.041(2) 0.048(2) 0.0064(19) 0.000(2) -0.0074(19)
C007 0.045(2) 0.045(2) 0.061(3) 0.005(2) -0.004(2) 0.004(2)
C008 0.040(2) 0.047(2) 0.060(3) -0.006(2) 0.000(2) -0.005(2)
C009 0.043(2) 0.057(3) 0.054(3) 0.002(2) -0.002(2) -0.009(2)
C00A 0.050(3) 0.041(2) 0.056(3) 0.013(2) -0.003(2) -0.005(2)
C00B 0.061(3) 0.062(3) 0.057(3) 0.004(2) -0.003(2) -0.002(2)
C00C 0.054(3) 0.068(3) 0.066(3) -0.004(2) 0.011(2) -0.010(3)
C00D 0.056(3) 0.058(3) 0.074(3) 0.000(3) 0.005(3) -0.006(2)
C00E 0.050(3) 0.084(4) 0.069(3) -0.015(3) 0.013(2) -0.008(3)
C00F 0.055(3) 0.073(4) 0.081(4) -0.013(3) 0.008(3) -0.002(3)
B00G 0.044(3) 0.046(3) 0.050(3) 0.011(2) 0.007(2) -0.004(2)
C00H 0.157(7) 0.115(5) 0.057(4) 0.004(4) -0.017(4) 0.020(5)
C00I 0.128(6) 0.184(9) 0.109(6) -0.016(6) 0.014(5) -0.002(6)
C00J 0.317(14) 0.162(8) 0.112(7) 0.046(6) -0.097(8) 0.056(9)
C00L 0.363(17) 0.332(16) 0.108(7) 0.126(9) 0.113(9) 0.220(15)
C00M 0.161(10) 0.225(13) 0.331(18) -0.049(13) -0.068(11) 0.022(9)
C1 0.176(9) 0.199(10) 0.154(8) -0.023(7) 0.050(7) 0.009(8)
C2 0.328(17) 0.315(17) 0.149(9) 0.069(10) 0.126(10) 0.151(14)

loop_
_atom_type_symbol
_atom_type_description
_atom_type_scat_dispersion_real
_atom_type_scat_dispersion_imag
_atom_type_scat_source
C C 0.0033 0.0016 'International Tables Vol C Tables 4.2.6.8 and 6.1.1.4'
H H 0.0000 0.0000 'International Tables Vol C Tables 4.2.6.8 and 6.1.1.4'
B B 0.0013 0.0007 'International Tables Vol C Tables 4.2.6.8 and 6.1.1.4'
N N 0.0061 0.0033 'International Tables Vol C Tables 4.2.6.8 and 6.1.1.4'
O O 0.0106 0.0060 'International Tables Vol C Tables 4.2.6.8 and 6.1.1.4'

loop_
_geom_angle_atom_site_label_1
_geom_angle_atom_site_label_2
_geom_angle_atom_site_label_3
_geom_angle
_geom_angle_site_symmetry_1
_geom_angle_site_symmetry_3
_geom_angle_publ_flag
C006 O001 B00G 119.5(3) . 7_566 ?
C009 O002 B00G 116.9(3) . . ?
C004 N003 B00G 119.4(3) . . ?
C005 N003 C004 121.8(3) . . ?
C005 N003 B00G 118.0(3) . . ?
N003 C004 C004 117.4(4) . 7_566 ?
N003 C004 C006 120.8(3) . . ?
C006 C004 C004 121.7(4) . 7_566 ?
N003 C005 C007 118.0(4) . . ?
N003 C005 C008 117.3(4) . . ?
C007 C005 C008 124.7(4) . . ?
O001 C006 C004 121.4(3) . . ?
O001 C006 C00A 120.9(3) . . ?
C00A C006 C004 117.6(4) . . ?
C005 C007 H007 119.4 . . ?
C00A C007 C005 121.2(4) . . ?
C00A C007 H007 119.4 . . ?
C009 C008 C005 119.8(4) . . ?
C00D C008 C005 121.4(4) . . ?
C00D C008 C009 118.8(4) . . ?
O002 C009 C008 121.2(4) . . ?
O002 C009 C00C 119.5(4) . . ?
C00C C009 C008 119.4(4) . . ?
C006 C00A H00A 119.9 . . ?
C007 C00A C006 120.3(4) . . ?
C007 C00A H00A 119.9 . . ?
H00B C00B H00C 107.2 . . ?
B00G C00B H00B 108.0 . . ?
B00G C00B H00C 107.9 . . ?
C00H C00B H00B 108.2 . . ?
C00H C00B H00C 108.7 . . ?
C00H C00B B00G 116.4(4) . . ?
C009 C00C H00D 119.8 . . ?
C00E C00C C009 120.4(5) . . ?
C00E C00C H00D 119.8 . . ?
C008 C00D H00E 119.6 . . ?
C00F C00D C008 120.7(5) . . ?
C00F C00D H00E 119.6 . . ?
C00C C00E H00F 119.5 . . ?
C00C C00E C00F 121.0(5) . . ?
C00F C00E H00F 119.5 . . ?
C00D C00F C00E 119.8(5) . . ?
C00D C00F H00G 120.1 . . ?
C00E C00F H00G 120.1 . . ?
O001 B00G N003 108.2(3) 7_566 . ?
O001 B00G C00B 113.4(4) 7_566 . ?
O002 B00G O001 105.6(3) . 7_566 ?
O002 B00G N003 105.8(3) . . ?
O002 B00G C00B 116.7(4) . . ?
C00B B00G N003 106.5(3) . . ?
C00B C00H H00H 89.3 . . ?
C00J C00H C00B 110.9(6) . . ?
C00J C00H H00H 89.4 . . ?
C00L C00H C00B 121.2(7) . . ?
C00L C00H H00H 89.4 . . ?
C00L C00H C00J 127.9(7) . . ?
H00I C00I H00J 106.0 . . ?
C00L C00I H00I 105.6 . . ?
C00L C00I H00J 105.1 . . ?
C00L C00I C2 127.9(9) . . ?
C2 C00I H00I 105.4 . . ?
C2 C00I H00J 105.2 . . ?
C00H C00J H00K 104.8 . . ?
C00H C00J H00L 103.3 . . ?
H00K C00J H00L 105.5 . . ?
C00M C00J C00H 132.3(11) . . ?
C00M C00J H00K 104.4 . . ?
C00M C00J H00L 104.2 . . ?
C00H C00L C00I 134.8(8) . . ?
C00H C00L H00M 102.6 . . ?
C00H C00L H00N 104.2 . . ?
C00I C00L H00M 103.8 . . ?
C00I C00L H00N 103.3 . . ?
H00M C00L H00N 105.3 . . ?
C00J C00M H00O 109.6 . . ?
C00J C00M H00P 109.4 . . ?
C00J C00M H00Q 109.4 . . ?
H00O C00M H00P 109.5 . . ?
H00O C00M H00Q 109.5 . . ?
H00P C00M H00Q 109.5 . . ?
H1A C1 H1B 109.5 . . ?
H1A C1 H1C 109.5 . . ?
H1B C1 H1C 109.5 . . ?
C2 C1 H1A 109.5 . . ?
C2 C1 H1B 109.5 . . ?
C2 C1 H1C 109.4 . . ?
C00I C2 C1 122.2(10) . . ?
C00I C2 H2A 106.9 . . ?
C00I C2 H2B 106.7 . . ?
C1 C2 H2A 106.8 . . ?
C1 C2 H2B 106.8 . . ?
H2A C2 H2B 106.6 . . ?

loop_
_geom_bond_atom_site_label_1
_geom_bond_atom_site_label_2
_geom_bond_distance
_geom_bond_site_symmetry_2
_geom_bond_publ_flag
O001 C006 1.328(4) . ?
O001 B00G 1.468(5) 7_566 ?
O002 C009 1.345(5) . ?
O002 B00G 1.454(5) . ?
N003 C004 1.357(5) . ?
N003 C005 1.350(5) . ?
N003 B00G 1.625(5) . ?
C004 C004 1.456(7) 7_566 ?
C004 C006 1.398(5) . ?
C005 C007 1.393(5) . ?
C005 C008 1.464(5) . ?
C006 C00A 1.382(5) . ?
C007 H007 0.9300 . ?
C007 C00A 1.366(5) . ?
C008 C009 1.407(6) . ?
C008 C00D 1.400(6) . ?
C009 C00C 1.390(6) . ?
C00A H00A 0.9300 . ?
C00B H00B 0.9700 . ?
C00B H00C 0.9700 . ?
C00B B00G 1.599(6) . ?
C00B C00H 1.541(7) . ?
C00C H00D 0.9300 . ?
C00C C00E 1.370(6) . ?
C00D H00E 0.9300 . ?
C00D C00F 1.373(6) . ?
C00E H00F 0.9300 . ?
C00E C00F 1.376(7) . ?
C00F H00G 0.9300 . ?
C00H H00H 0.9800 . ?
C00H C00J 1.535(11) . ?
C00H C00L 1.306(10) . ?
C00I H00I 0.9700 . ?
C00I H00J 0.9700 . ?
C00I C00L 1.376(10) . ?
C00I C2 1.404(10) . ?
C00J H00K 0.9700 . ?
C00J H00L 0.9700 . ?
C00J C00M 1.228(11) . ?
C00L H00M 0.9700 . ?
C00L H00N 0.9700 . ?
C00M H00O 0.9600 . ?
C00M H00P 0.9600 . ?
C00M H00Q 0.9600 . ?
C1 H1A 0.9600 . ?
C1 H1B 0.9600 . ?
C1 H1C 0.9600 . ?
C1 C2 1.450(12) . ?
C2 H2A 0.9700 . ?
C2 H2B 0.9700 . ?

loop_
_geom_torsion_atom_site_label_1
_geom_torsion_atom_site_label_2
_geom_torsion_atom_site_label_3
_geom_torsion_atom_site_label_4
_geom_torsion
_geom_torsion_site_symmetry_1
_geom_torsion_site_symmetry_2
_geom_torsion_site_symmetry_3
_geom_torsion_site_symmetry_4
_geom_torsion_publ_flag
O001 C006 C00A C007 178.2(4) . . . . ?
O002 C009 C00C C00E -178.5(4) . . . . ?
N003 C004 C006 O001 -173.3(3) . . . . ?
N003 C004 C006 C00A 4.1(6) . . . . ?
N003 C005 C007 C00A 2.4(6) . . . . ?
N003 C005 C008 C009 10.7(5) . . . . ?
N003 C005 C008 C00D -172.2(4) . . . . ?
C004 N003 C005 C007 2.6(5) . . . . ?
C004 N003 C005 C008 -175.9(3) . . . . ?
C004 N003 B00G O001 33.6(5) . . . 7_566 ?
C004 N003 B00G O002 146.4(3) . . . . ?
C004 N003 B00G C00B -88.7(4) . . . . ?
C004 C004 C006 O001 2.6(7) 7_566 . . . ?
C004 C004 C006 C00A -180.0(4) 7_566 . . . ?
C004 C006 C00A C007 0.8(6) . . . . ?
C005 N003 C004 C004 178.0(4) . . . 7_566 ?
C005 N003 C004 C006 -5.9(5) . . . . ?
C005 N003 B00G O001 -157.0(3) . . . 7_566 ?
C005 N003 B00G O002 -44.1(5) . . . . ?
C005 N003 B00G C00B 80.8(4) . . . . ?
C005 C007 C00A C006 -4.1(6) . . . . ?
C005 C008 C009 O002 -4.4(6) . . . . ?
C005 C008 C009 C00C 175.1(4) . . . . ?
C005 C008 C00D C00F -176.2(4) . . . . ?
C007 C005 C008 C009 -167.6(4) . . . . ?
C007 C005 C008 C00D 9.4(6) . . . . ?
C008 C005 C007 C00A -179.2(4) . . . . ?
C008 C009 C00C C00E 2.0(6) . . . . ?
C008 C00D C00F C00E 0.4(7) . . . . ?
C009 O002 B00G O001 165.5(3) . . . 7_566 ?
C009 O002 B00G N003 50.9(4) . . . . ?
C009 O002 B00G C00B -67.4(5) . . . . ?
C009 C008 C00D C00F 0.9(6) . . . . ?
C009 C00C C00E C00F -0.7(7) . . . . ?
C00B C00H C00J C00M -152.5(15) . . . . ?
C00B C00H C00L C00I 6(2) . . . . ?
C00C C00E C00F C00D -0.5(7) . . . . ?
C00D C008 C009 O002 178.5(4) . . . . ?
C00D C008 C009 C00C -2.0(6) . . . . ?
B00G O001 C006 C004 -28.0(5) 7_566 . . . ?
B00G O001 C006 C00A 154.7(4) 7_566 . . . ?
B00G O002 C009 C008 -30.5(5) . . . . ?
B00G O002 C009 C00C 150.0(4) . . . . ?
B00G N003 C004 C004 -13.0(6) . . . 7_566 ?
B00G N003 C004 C006 163.1(3) . . . . ?
B00G N003 C005 C007 -166.6(3) . . . . ?
B00G N003 C005 C008 14.9(5) . . . . ?
B00G C00B C00H C00J -78.8(7) . . . . ?
B00G C00B C00H C00L 103.3(10) . . . . ?
C00H C00B B00G O001 68.0(5) . . . 7_566 ?
C00H C00B B00G O002 -55.2(6) . . . . ?
C00H C00B B00G N003 -173.1(4) . . . . ?
C00J C00H C00L C00I -171.5(13) . . . . ?
C00L C00H C00J C00M 25(2) . . . . ?
C00L C00I C2 C1 177.0(12) . . . . ?
C2 C00I C00L C00H -169.8(14) . . . . ?
